data_7244522
loop_
_publ_author_name
'Wang, Yuyin'
'Su, Bin'
'Lin, Guoming'
'Lou, Huiru'
'Wang, Shouxin'
'Yue, Cheng-Yang'
'Lei, Xiaowu'

_publ_section_title
;
 Exploring the Ruddlesden--Popper layered organic--inorganic hybrid
 semiconducting perovskite for visible-blind ultraviolet photodetection
;
_journal_issue 12
_journal_name_full CrystEngComm
_journal_page_first 2258
_journal_page_last 2263
_journal_paper_doi 10.1039/D1CE01431E
_journal_volume 24
_journal_year 2022
_chemical_formula_moiety '0.5(Br8 Pb2), 2(C8 H11 F N)'
_chemical_formula_sum 'C16 H22 Br4 F2 N2 Pb'
_chemical_formula_weight 807.19
_space_group_crystal_system monoclinic
_space_group_IT_number 15
_space_group_name_Hall '-C 2yc'
_space_group_name_H-M_alt 'C 1 2/c 1'
_symmetry_Int_Tables_number 15
_audit_creation_date 2021-02-01
_audit_creation_method
;
Olex2 1.2
(compiled 2018.05.29 svn.r3508 for OlexSys, GUI svn.r5506)
;
_audit_update_record
;
2021-11-22 deposited with the CCDC.	2022-02-24 downloaded from the CCDC.
;
_cell_angle_alpha 90
_cell_angle_beta 95.503(2)
_cell_angle_gamma 90
_cell_formula_units_Z 4
_cell_length_a 32.7746(6)
_cell_length_b 8.10520(10)
_cell_length_c 8.3503(2)
_cell_measurement_reflns_used 8528
_cell_measurement_temperature 173
_cell_measurement_theta_max 75.0400
_cell_measurement_theta_min 2.6860
_cell_volume 2207.99(7)
_computing_molecular_graphics 'Olex2 (Dolomanov et al., 2009)'
_computing_publication_material 'Olex2 (Dolomanov et al., 2009)'
_computing_structure_refinement 'olex2.refine (Bourhis et al., 2015)'
_diffrn_ambient_temperature 173.15
_diffrn_measured_fraction_theta_full 0.9645
_diffrn_measured_fraction_theta_max 0.9645
_diffrn_measurement_device_type 'XtaLAB Synergy, Dualflex, HyPix'
_diffrn_radiation_type 'Cu K\a'
_diffrn_radiation_wavelength 1.54184
_diffrn_reflns_av_R_equivalents 0.0877
_diffrn_reflns_av_unetI/netI 0.0341
_diffrn_reflns_limit_h_max 40
_diffrn_reflns_limit_h_min -41
_diffrn_reflns_limit_k_max 9
_diffrn_reflns_limit_k_min -10
_diffrn_reflns_limit_l_max 10
_diffrn_reflns_limit_l_min -9
_diffrn_reflns_number 18537
_diffrn_reflns_theta_full 75.7771
_diffrn_reflns_theta_max 75.78
_diffrn_reflns_theta_min 2.71
_exptl_absorpt_coefficient_mu 23.512
_exptl_crystal_density_diffrn 2.4280
_exptl_crystal_description block
_exptl_crystal_F_000 1465.1481
_refine_diff_density_max 8.0032
_refine_diff_density_min -1.4966
_refine_diff_density_rms 0.5535
_refine_ls_d_res_high 0.7953
_refine_ls_d_res_low 16.3118
_refine_ls_goodness_of_fit_ref 0.9960
_refine_ls_hydrogen_treatment constr
_refine_ls_matrix_type full
_refine_ls_number_constraints 18
_refine_ls_number_parameters 116
_refine_ls_number_reflns 2226
_refine_ls_number_restraints 0
_refine_ls_restrained_S_all 0.9960
_refine_ls_R_factor_all 0.0807
_refine_ls_R_factor_gt 0.0796
_refine_ls_shift/su_max 0.0000
_refine_ls_shift/su_mean 0.0000
_refine_ls_structure_factor_coef Fsqd
_refine_ls_weighting_details 'w=1/[\s^2^(Fo^2^)+(0.1761P)^2^] where P=(Fo^2^+2Fc^2^)/3'
_refine_ls_weighting_scheme calc
_refine_ls_wR_factor_gt 0.1819
_refine_ls_wR_factor_ref 0.1855
_reflns_Friedel_coverage 0.0
_reflns_limit_h_max 40
_reflns_limit_h_min -41
_reflns_limit_k_max 10
_reflns_limit_k_min 0
_reflns_limit_l_max 10
_reflns_limit_l_min 0
_reflns_number_gt 2108
_reflns_number_total 2226
_reflns_threshold_expression I>=2u(I)
_cod_data_source_file d1ce01431e2.cif
_cod_data_source_block 27-3
_cod_depositor_comments 'Adding full bibliography for 7244522.cif.'
_cod_database_code 7244522
_olex2_refinement_description
;
1. Fixed Uiso
 At 1.2 times of:
  All C(H) groups, All C(H,H) groups
 At 1.5 times of:
  All N(H,H,H) groups
2.a Secondary CH2 refined with riding coordinates:
 C8(H8a,H8b), C7(H7a,H7b)
2.b Aromatic/amide H refined with riding coordinates:
 C6(H6), C2(H2), C3(H3), C5(H5)
2.c Idealised Me refined as rotating group:
 N1(H1a,H1b,H1c)
;
_olex2_submission_special_instructions 'No special instructions were received'

loop_
_space_group_symop_id
_space_group_symop_operation_xyz
1 x,y,z
2 -x,y,-z+1/2
3 -x,-y,-z
4 x,-y,z-1/2
5 x+1/2,y+1/2,z
6 -x+1/2,y+1/2,-z+1/2
7 -x+1/2,-y+1/2,-z
8 x+1/2,-y+1/2,z-1/2

loop_
_atom_site_label
_atom_site_type_symbol
_atom_site_fract_x
_atom_site_fract_y
_atom_site_fract_z
_atom_site_U_iso_or_equiv
_atom_site_adp_type
_atom_site_occupancy
_atom_site_site_symmetry_order
_atom_site_refinement_flags_posn
_atom_site_refinement_flags_adp
_atom_site_refinement_flags_occupancy
Pb1 Pb 0.25 0.25 0.0 0.0461(3) Uani 1.000000 2 S T P
Br2 Br 0.249784(18) 0.55969(8) 0.19327(7) 0.0513(3) Uani 1.000000 1 . . .
Br1 Br 0.15818(3) 0.27351(11) -0.01766(12) 0.0499(3) Uani 1.000000 1 . . .
F1 F 0.4901(2) 0.7471(4) 0.5466(8) 0.0613(16) Uani 1.000000 1 . . .
N1 N 0.32482(16) 0.8238(7) 0.1105(6) 0.0522(11) Uani 1.000000 1 . . .
H1a H 0.3382(13) 0.810(6) 0.2103(18) 0.0783(17) Uiso 1.000000 1 GR . .
H1b H 0.3280(18) 0.9294(8) 0.077(4) 0.0783(17) Uiso 1.000000 1 GR . .
H1c H 0.2977(5) 0.802(5) 0.114(6) 0.0783(17) Uiso 1.000000 1 GR . .
C8 C 0.3423(2) 0.7068(11) -0.0052(9) 0.0524(13) Uani 1.000000 1 . . .
H8a H 0.3418(2) 0.5930(11) 0.0376(9) 0.0629(16) Uiso 1.000000 1 R . .
H8b H 0.3253(2) 0.7095(11) -0.1097(9) 0.0629(16) Uiso 1.000000 1 R . .
C6 C 0.4537(3) 0.8991(12) 0.3385(11) 0.0531(17) Uani 1.000000 1 . . .
H6 H 0.4630(3) 0.9994(12) 0.3883(11) 0.064(2) Uiso 1.000000 1 R . .
C2 C 0.4534(3) 0.6002(12) 0.3359(11) 0.0537(17) Uani 1.000000 1 . . .
H2 H 0.4627(3) 0.4988(12) 0.3831(11) 0.064(2) Uiso 1.000000 1 R . .
C3 C 0.4272(3) 0.6029(12) 0.1951(11) 0.0555(19) Uani 1.000000 1 . . .
H3 H 0.4178(3) 0.5018(12) 0.1470(11) 0.067(2) Uiso 1.000000 1 R . .
C1 C 0.4654(4) 0.7488(7) 0.4052(15) 0.058(3) Uani 1.000000 1 . . .
C5 C 0.4280(3) 0.8998(11) 0.1968(11) 0.0542(18) Uani 1.000000 1 . . .
H5 H 0.4195(3) 1.0021(11) 0.1490(11) 0.065(2) Uiso 1.000000 1 R . .
C4 C 0.4143(3) 0.7522(6) 0.1229(13) 0.050(2) Uani 1.000000 1 . . .
C7 C 0.3860(3) 0.7541(7) -0.0299(14) 0.055(2) Uani 1.000000 1 . . .
H7a H 0.3966(3) 0.6767(7) -0.1078(14) 0.066(3) Uiso 1.000000 1 R . .
H7b H 0.3861(3) 0.8661(7) -0.0773(14) 0.066(3) Uiso 1.000000 1 R . .

loop_
_atom_site_aniso_label
_atom_site_aniso_U_11
_atom_site_aniso_U_22
_atom_site_aniso_U_33
_atom_site_aniso_U_12
_atom_site_aniso_U_13
_atom_site_aniso_U_23
Pb1 0.0562(4) 0.0414(4) 0.0409(4) 0.00049(8) 0.0059(2) -0.00016(8)
Br2 0.0628(5) 0.0454(5) 0.0461(4) -0.0018(2) 0.0076(3) -0.0035(2)
Br1 0.0576(5) 0.0465(4) 0.0457(5) -0.0007(3) 0.0050(3) 0.0001(3)
F1 0.066(3) 0.063(4) 0.054(4) 0.0005(12) -0.003(3) -0.0001(12)
N1 0.056(2) 0.054(3) 0.047(3) 0.001(2) 0.0086(19) -0.001(2)
C8 0.056(3) 0.048(3) 0.052(4) 0.005(3) 0.002(2) -0.005(3)
C6 0.058(4) 0.051(5) 0.051(4) -0.001(3) 0.012(3) -0.003(3)
C2 0.055(4) 0.052(5) 0.055(4) 0.002(3) 0.009(3) 0.003(3)
C3 0.067(4) 0.050(5) 0.050(4) 0.007(3) 0.009(3) 0.002(4)
C1 0.057(5) 0.063(7) 0.053(6) 0.000(2) 0.010(4) 0.000(2)
C5 0.064(4) 0.049(5) 0.051(4) 0.001(3) 0.012(3) 0.002(4)
C4 0.060(5) 0.051(6) 0.042(5) 0.0022(18) 0.012(4) 0.0014(17)
C7 0.063(5) 0.056(6) 0.048(5) 0.006(2) 0.014(4) -0.0016(19)

loop_
_atom_type_symbol
_atom_type_scat_dispersion_real
_atom_type_scat_dispersion_imag
_atom_type_scat_Cromer_Mann_a1
_atom_type_scat_Cromer_Mann_a2
_atom_type_scat_Cromer_Mann_a3
_atom_type_scat_Cromer_Mann_a4
_atom_type_scat_Cromer_Mann_b1
_atom_type_scat_Cromer_Mann_b2
_atom_type_scat_Cromer_Mann_b3
_atom_type_scat_Cromer_Mann_b4
_atom_type_scat_Cromer_Mann_c
_atom_type_scat_source
_atom_type_scat_dispersion_source
C 0.01920 0.00962 2.31000 1.02000 1.58860 0.86500 20.84390 10.20750 0.56870 51.65120 0.215599998832 'International Tables Volume C Table 6.1.1.4 (pp. 500-502)' 'Henke, Gullikson and Davis, At. Data and Nucl. Data Tables, 1993, 54, 2'
F 0.07537 0.05506 3.53920 2.64120 1.51700 1.02430 10.28250 4.29440 0.26150 26.14760 0.277599990368 'International Tables Volume C Table 6.1.1.4 (pp. 500-502)' 'Henke, Gullikson and Davis, At. Data and Nucl. Data Tables, 1993, 54, 2'
H 0.00000 0.00000 0.49300 0.32291 0.14019 0.04081 10.51090 26.12570 3.14236 57.79970 0.0030380000826 'International Tables Volume C Table 6.1.1.4 (pp. 500-502)' 'Henke, Gullikson and Davis, At. Data and Nucl. Data Tables, 1993, 54, 2'
N 0.03256 0.01839 12.21260 3.13220 2.01250 1.16630 0.00570 9.89330 28.99750 0.58260 -11.5290002823 'International Tables Volume C Table 6.1.1.4 (pp. 500-502)' 'Henke, Gullikson and Davis, At. Data and Nucl. Data Tables, 1993, 54, 2'
Pb -3.72538 8.94669 31.06170 13.06370 18.44200 5.96960 0.69020 2.35760 8.61800 47.25790 13.4118003845 'International Tables Volume C Table 6.1.1.4 (pp. 500-502)' 'Henke, Gullikson and Davis, At. Data and Nucl. Data Tables, 1993, 54, 2'
Br -0.67402 1.33011 17.17890 5.23580 5.63770 3.98510 2.17230 16.57960 0.26090 41.43280 2.95569992065 'International Tables Volume C Table 6.1.1.4 (pp. 500-502)' 'Henke, Gullikson and Davis, At. Data and Nucl. Data Tables, 1993, 54, 2'

loop_
_geom_angle_atom_site_label_1
_geom_angle_atom_site_label_2
_geom_angle_atom_site_label_3
_geom_angle
_geom_angle_site_symmetry_1
_geom_angle_site_symmetry_3
_geom_angle_publ_flag
Br2 Pb1 Br2 180.0 7 . ?
Br2 Pb1 Br2 91.685(6) 7 6_545 ?
Br2 Pb1 Br2 91.685(6) 4_565 . ?
Br2 Pb1 Br2 180.0 4_565 6_545 ?
Br1 Pb1 Br2 94.65(2) . 7 ?
Br1 Pb1 Br2 89.70(2) 7 4_565 ?
Br1 Pb1 Br2 89.70(2) . 6_545 ?
Br1 Pb1 Br2 85.35(2) 7 7 ?
Br1 Pb1 Br2 94.65(2) 7 . ?
Br1 Pb1 Br2 85.35(2) . . ?
Br1 Pb1 Br2 90.30(2) 7 6_545 ?
Br1 Pb1 Br2 90.30(2) . 4_565 ?
Br1 Pb1 Br1 180.0 . 7 ?
H1b N1 H1a 109.5 . . ?
H1c N1 H1a 109.5 . . ?
H1c N1 H1b 109.5 . . ?
C8 N1 H1a 109.5 . . ?
C8 N1 H1b 109.5 . . ?
C8 N1 H1c 109.5 . . ?
H8a C8 N1 109.5(4) . . ?
H8b C8 N1 109.5(3) . . ?
H8b C8 H8a 108.1 . . ?
C7 C8 N1 110.5(6) . . ?
C7 C8 H8a 109.5(4) . . ?
C7 C8 H8b 109.5(5) . . ?
C1 C6 H6 120.9(6) . . ?
C5 C6 H6 120.9(5) . . ?
C5 C6 C1 118.2(9) . . ?
C3 C2 H2 120.9(6) . . ?
C1 C2 H2 120.9(6) . . ?
C1 C2 C3 118.1(9) . . ?
H3 C3 C2 119.5(6) . . ?
C4 C3 C2 121.0(9) . . ?
C4 C3 H3 119.5(6) . . ?
C6 C1 F1 118.5(7) . . ?
C2 C1 F1 118.5(7) . . ?
C2 C1 C6 123.0(11) . . ?
H5 C5 C6 119.5(5) . . ?
C4 C5 C6 121.1(8) . . ?
C4 C5 H5 119.5(5) . . ?
C5 C4 C3 118.6(10) . . ?
C7 C4 C3 120.7(7) . . ?
C7 C4 C5 120.7(6) . . ?
C4 C7 C8 113.3(8) . . ?
H7a C7 C8 108.9(4) . . ?
H7a C7 C4 108.9(5) . . ?
H7b C7 C8 108.9(4) . . ?
H7b C7 C4 108.9(3) . . ?
H7b C7 H7a 107.7 . . ?

loop_
_geom_bond_atom_site_label_1
_geom_bond_atom_site_label_2
_geom_bond_distance
_geom_bond_site_symmetry_2
_geom_bond_publ_flag
Pb1 Br2 2.9845(6) . ?
Pb1 Br2 2.9893(6) 6_545 ?
Pb1 Br2 2.9893(6) 4_565 ?
Pb1 Br2 2.9845(6) 7 ?
Pb1 Br1 3.0048(10) 7 ?
Pb1 Br1 3.0048(10) . ?
F1 C1 1.365(14) . ?
N1 H1a 0.9100 . ?
N1 H1b 0.9100 . ?
N1 H1c 0.9100 . ?
N1 C8 1.506(9) . ?
C8 H8a 0.9900 . ?
C8 H8b 0.9900 . ?
C8 C7 1.516(13) . ?
C6 H6 0.9500 . ?
C6 C1 1.379(12) . ?
C6 C5 1.385(13) . ?
C2 H2 0.9500 . ?
C2 C3 1.388(13) . ?
C2 C1 1.378(12) . ?
C3 H3 0.9500 . ?
C3 C4 1.399(11) . ?
C5 H5 0.9500 . ?
C5 C4 1.400(12) . ?
C4 C7 1.504(16) . ?
C7 H7a 0.9900 . ?
C7 H7b 0.9900 . ?
